data_2312104
loop_
_publ_author_name
'Eder, Felix'
'Weil, Matthias'

_publ_section_title
;
 Garnet-type Na<sub>3</sub>Te<sub>2</sub>(FeO<sub>4</sub>)<sub>3</sub>.
;
_journal_coeditor_code PK2684
_journal_issue 'Pt 4'
_journal_name_full 'Acta crystallographica. Section E, Crystallographic communications'
_journal_page_first 328
_journal_page_last 330
_journal_paper_doi 10.1107/S2056989023002293
_journal_volume 79
_journal_year 2023
_chemical_formula_iupac 'Na3 Te2 Fe3 O12'
_chemical_formula_sum 'Fe3 Na3 O12 Te2'
_chemical_formula_weight 683.72
_chemical_name_systematic
;
Trisodium ditellurium(VI) triiron(III) dodecaoxide
;
_space_group_crystal_system cubic
_space_group_IT_number 230
_space_group_name_Hall '-I 4bd 2c 3'
_space_group_name_H-M_alt 'I a -3 d'
_audit_creation_method SHELXL-2019/3
_cell_angle_alpha 90
_cell_angle_beta 90
_cell_angle_gamma 90
_cell_formula_units_Z 8
_cell_length_a 12.5276(9)
_cell_length_b 12.5276(9)
_cell_length_c 12.5276(9)
_cell_measurement_reflns_used 6128
_cell_measurement_temperature 296(2)
_cell_measurement_theta_max 41.051
_cell_measurement_theta_min 3.9845
_cell_volume 1966.1(2)
_computing_cell_refinement
;
SAINT (Bruker, 2016)
;
_computing_data_collection
;
APEX3 (Bruker, 2016)
;
_computing_data_reduction
;
SAINT (Bruker, 2016)
;
_computing_molecular_graphics
;
ATOMS for Windows (Dowty, 2006)
;
_computing_publication_material
;
publCIF (Westrip, 2010)
;
_computing_structure_refinement
;
SHELXL (Sheldrick, 2015b)
;
_computing_structure_solution
;
SHELXT (Sheldrick, 2015a)
;
_diffrn_ambient_temperature 296(2)
_diffrn_measured_fraction_theta_full 1.000
_diffrn_measured_fraction_theta_max 1.000
_diffrn_measurement_device_type 'Bruker APEXII CCD'
_diffrn_measurement_method '\w- and \f-scans'
_diffrn_radiation_type MoK\a
_diffrn_radiation_wavelength 0.71073
_diffrn_reflns_av_R_equivalents 0.0604
_diffrn_reflns_av_unetI/netI 0.0103
_diffrn_reflns_limit_h_max 23
_diffrn_reflns_limit_h_min -23
_diffrn_reflns_limit_k_max 23
_diffrn_reflns_limit_k_min -23
_diffrn_reflns_limit_l_max 23
_diffrn_reflns_limit_l_min -23
_diffrn_reflns_number 42303
_diffrn_reflns_theta_full 25.242
_diffrn_reflns_theta_max 41.609
_diffrn_reflns_theta_min 3.984
_exptl_absorpt_coefficient_mu 10.387
_exptl_absorpt_correction_T_max 0.7481
_exptl_absorpt_correction_T_min 0.6771
_exptl_absorpt_correction_type multi-scan
_exptl_absorpt_process_details
;
(<i>SADABS</i>; Krause <i>et al.</i>, 2015)
;
_exptl_crystal_colour amber
_exptl_crystal_density_diffrn 4.620
_exptl_crystal_description cube
_exptl_crystal_F_000 2488
_exptl_crystal_size_max 0.060
_exptl_crystal_size_mid 0.060
_exptl_crystal_size_min 0.060
_refine_diff_density_max 1.253
_refine_diff_density_min -0.677
_refine_ls_extinction_coef 0.00158(6)
_refine_ls_extinction_expression Fc^*^=kFc[1+0.001xFc^2^\l^3^/sin(2\q)]^-1/4^
_refine_ls_extinction_method
;
SHELXL-2019/2 (Sheldrick 2015b)
;
_refine_ls_goodness_of_fit_ref 1.161
_refine_ls_hydrogen_treatment undef
_refine_ls_matrix_type full
_refine_ls_number_parameters 18
_refine_ls_number_reflns 569
_refine_ls_number_restraints 0
_refine_ls_restrained_S_all 1.161
_refine_ls_R_factor_all 0.0289
_refine_ls_R_factor_gt 0.0173
_refine_ls_shift/su_max 0.000
_refine_ls_shift/su_mean 0.000
_refine_ls_structure_factor_coef Fsqd
_refine_ls_weighting_details 'w=1/[\s^2^(Fo^2^)+(0.0169P)^2^+1.9053P] where P=(Fo^2^+2Fc^2^)/3'
_refine_ls_weighting_scheme calc
_refine_ls_wR_factor_gt 0.0376
_refine_ls_wR_factor_ref 0.0413
_reflns_number_gt 446
_reflns_number_total 569
_reflns_threshold_expression 'I > 2\s(I)'
_cod_data_source_file pk2684sup1.cif
_cod_data_source_block I
_cod_original_cell_volume 1966.1(4)
_cod_database_code 2312104
_shelx_space_group_comment
;
The symmetry employed for this shelxl refinement is uniquely defined
by the following loop, which should always be used as a source of
symmetry information in preference to the above space-group names.
They are only intended as comments.
;
_shelx_estimated_absorpt_t_min 0.575
_shelx_estimated_absorpt_t_max 0.575

loop_
_space_group_symop_operation_xyz
'x, y, z'
'-x+1/2, -y, z+1/2'
'-x, y+1/2, -z+1/2'
'x+1/2, -y+1/2, -z'
'z, x, y'
'z+1/2, -x+1/2, -y'
'-z+1/2, -x, y+1/2'
'-z, x+1/2, -y+1/2'
'y, z, x'
'-y, z+1/2, -x+1/2'
'y+1/2, -z+1/2, -x'
'-y+1/2, -z, x+1/2'
'y+3/4, x+1/4, -z+1/4'
'-y+3/4, -x+3/4, -z+3/4'
'y+1/4, -x+1/4, z+3/4'
'-y+1/4, x+3/4, z+1/4'
'x+3/4, z+1/4, -y+1/4'
'-x+1/4, z+3/4, y+1/4'
'-x+3/4, -z+3/4, -y+3/4'
'x+1/4, -z+1/4, y+3/4'
'z+3/4, y+1/4, -x+1/4'
'z+1/4, -y+1/4, x+3/4'
'-z+1/4, y+3/4, x+1/4'
'-z+3/4, -y+3/4, -x+3/4'
'x+1/2, y+1/2, z+1/2'
'-x+1, -y+1/2, z+1'
'-x+1/2, y+1, -z+1'
'x+1, -y+1, -z+1/2'
'z+1/2, x+1/2, y+1/2'
'z+1, -x+1, -y+1/2'
'-z+1, -x+1/2, y+1'
'-z+1/2, x+1, -y+1'
'y+1/2, z+1/2, x+1/2'
'-y+1/2, z+1, -x+1'
'y+1, -z+1, -x+1/2'
'-y+1, -z+1/2, x+1'
'y+5/4, x+3/4, -z+3/4'
'-y+5/4, -x+5/4, -z+5/4'
'y+3/4, -x+3/4, z+5/4'
'-y+3/4, x+5/4, z+3/4'
'x+5/4, z+3/4, -y+3/4'
'-x+3/4, z+5/4, y+3/4'
'-x+5/4, -z+5/4, -y+5/4'
'x+3/4, -z+3/4, y+5/4'
'z+5/4, y+3/4, -x+3/4'
'z+3/4, -y+3/4, x+5/4'
'-z+3/4, y+5/4, x+3/4'
'-z+5/4, -y+5/4, -x+5/4'
'-x, -y, -z'
'x-1/2, y, -z-1/2'
'x, -y-1/2, z-1/2'
'-x-1/2, y-1/2, z'
'-z, -x, -y'
'-z-1/2, x-1/2, y'
'z-1/2, x, -y-1/2'
'z, -x-1/2, y-1/2'
'-y, -z, -x'
'y, -z-1/2, x-1/2'
'-y-1/2, z-1/2, x'
'y-1/2, z, -x-1/2'
'-y-3/4, -x-1/4, z-1/4'
'y-3/4, x-3/4, z-3/4'
'-y-1/4, x-1/4, -z-3/4'
'y-1/4, -x-3/4, -z-1/4'
'-x-3/4, -z-1/4, y-1/4'
'x-1/4, -z-3/4, -y-1/4'
'x-3/4, z-3/4, y-3/4'
'-x-1/4, z-1/4, -y-3/4'
'-z-3/4, -y-1/4, x-1/4'
'-z-1/4, y-1/4, -x-3/4'
'z-1/4, -y-3/4, -x-1/4'
'z-3/4, y-3/4, x-3/4'
'-x+1/2, -y+1/2, -z+1/2'
'x, y+1/2, -z'
'x+1/2, -y, z'
'-x, y, z+1/2'
'-z+1/2, -x+1/2, -y+1/2'
'-z, x, y+1/2'
'z, x+1/2, -y'
'z+1/2, -x, y'
'-y+1/2, -z+1/2, -x+1/2'
'y+1/2, -z, x'
'-y, z, x+1/2'
'y, z+1/2, -x'
'-y-1/4, -x+1/4, z+1/4'
'y-1/4, x-1/4, z-1/4'
'-y+1/4, x+1/4, -z-1/4'
'y+1/4, -x-1/4, -z+1/4'
'-x-1/4, -z+1/4, y+1/4'
'x+1/4, -z-1/4, -y+1/4'
'x-1/4, z-1/4, y-1/4'
'-x+1/4, z+1/4, -y-1/4'
'-z-1/4, -y+1/4, x+1/4'
'-z+1/4, y+1/4, -x-1/4'
'z+1/4, -y-1/4, -x+1/4'
'z-1/4, y-1/4, x-1/4'

loop_
_atom_site_type_symbol
_atom_site_label
_atom_site_fract_x
_atom_site_fract_y
_atom_site_fract_z
_atom_site_U_iso_or_equiv
_atom_site_adp_type
_atom_site_calc_flag
_atom_site_occupancy
_atom_site_disorder_assembly
_atom_site_disorder_group
Na Na1 0.250000 0.375000 0.500000 0.01227(18) Uani d 1 . .
Te Te1 0.500000 0.500000 0.500000 0.00480(5) Uani d 1 . .
Fe Fe1 0.250000 0.625000 0.500000 0.00637(7) Uani d 1 . .
O O1 0.35650(7) 0.53021(8) 0.45633(8) 0.00976(16) Uani d 1 . .

loop_
_atom_site_aniso_label
_atom_site_aniso_U_11
_atom_site_aniso_U_22
_atom_site_aniso_U_33
_atom_site_aniso_U_12
_atom_site_aniso_U_13
_atom_site_aniso_U_23
Na1 0.0150(3) 0.0068(4) 0.0150(3) 0.000 0.0012(4) 0.000
Te1 0.00480(5) 0.00480(5) 0.00480(5) 0.00038(3) 0.00038(3) 0.00038(3)
Fe1 0.00652(9) 0.00605(14) 0.00652(9) 0.000 0.000 0.000
O1 0.0068(4) 0.0106(4) 0.0119(4) 0.0023(3) -0.0013(3) -0.0006(3)

loop_
_atom_type_symbol
_atom_type_description
_atom_type_scat_dispersion_real
_atom_type_scat_dispersion_imag
_atom_type_scat_source
Fe Fe 0.3463 0.8444 'International Tables Vol C Tables 4.2.6.8 and 6.1.1.4'
Na Na 0.0362 0.0249 'International Tables Vol C Tables 4.2.6.8 and 6.1.1.4'
O O 0.0106 0.0060 'International Tables Vol C Tables 4.2.6.8 and 6.1.1.4'
Te Te -0.5308 1.6751 'International Tables Vol C Tables 4.2.6.8 and 6.1.1.4'

loop_
_geom_angle_atom_site_label_1
_geom_angle_atom_site_label_2
_geom_angle_atom_site_label_3
_geom_angle_site_symmetry_1
_geom_angle_site_symmetry_3
_geom_angle
_geom_angle_publ_flag
O1 Na1 O1 24 27_545 153.42(4) ?
O1 Na1 O1 24 46_454 73.12(4) ?
O1 Na1 O1 27_545 46_454 113.33(4) ?
O1 Na1 O1 24 . 113.33(4) ?
O1 Na1 O1 27_545 . 73.12(4) ?
O1 Na1 O1 46_454 . 153.42(4) ?
O1 Na1 O1 24 39_454 125.56(2) ?
O1 Na1 O1 27_545 39_454 77.63(3) ?
O1 Na1 O1 46_454 39_454 63.92(4) ?
O1 Na1 O1 . 39_454 94.14(3) ?
O1 Na1 O1 24 32_545 94.14(3) ?
O1 Na1 O1 27_545 32_545 63.92(4) ?
O1 Na1 O1 46_454 32_545 77.63(3) ?
O1 Na1 O1 . 32_545 125.56(2) ?
O1 Na1 O1 39_454 32_545 106.99(4) ?
O1 Na1 O1 24 14 63.92(4) ?
O1 Na1 O1 27_545 14 94.14(3) ?
O1 Na1 O1 46_454 14 125.56(2) ?
O1 Na1 O1 . 14 77.63(3) ?
O1 Na1 O1 39_454 14 169.86(4) ?
O1 Na1 O1 32_545 14 73.94(4) ?
O1 Na1 O1 24 5 77.63(3) ?
O1 Na1 O1 27_545 5 125.56(2) ?
O1 Na1 O1 46_454 5 94.14(3) ?
O1 Na1 O1 . 5 63.92(4) ?
O1 Na1 O1 39_454 5 73.94(4) ?
O1 Na1 O1 32_545 5 169.86(4) ?
O1 Na1 O1 14 5 106.99(4) ?
O1 Te1 O1 . 57_666 91.50(4) ?
O1 Te1 O1 . 9 88.50(4) ?
O1 Te1 O1 57_666 9 180.0 ?
O1 Te1 O1 . 53_666 91.50(4) ?
O1 Te1 O1 57_666 53_666 88.50(4) ?
O1 Te1 O1 9 53_666 91.50(4) ?
O1 Te1 O1 . 5 88.50(4) ?
O1 Te1 O1 57_666 5 91.50(4) ?
O1 Te1 O1 9 5 88.50(4) ?
O1 Te1 O1 53_666 5 180.0 ?
O1 Te1 O1 . 49_666 180.0 ?
O1 Te1 O1 57_666 49_666 88.50(4) ?
O1 Te1 O1 9 49_666 91.50(4) ?
O1 Te1 O1 53_666 49_666 88.50(4) ?
O1 Te1 O1 5 49_666 91.50(4) ?
O1 Fe1 O1 93_665 27_545 113.83(3) ?
O1 Fe1 O1 93_665 71_576 101.06(6) ?
O1 Fe1 O1 27_545 71_576 113.83(3) ?
O1 Fe1 O1 93_665 . 113.83(3) ?
O1 Fe1 O1 27_545 . 101.06(6) ?
O1 Fe1 O1 71_576 . 113.83(3) ?
Fe1 O1 Te1 . . 135.38(5) ?
Fe1 O1 Na1 . . 92.91(4) ?
Te1 O1 Na1 . . 107.08(4) ?
Fe1 O1 Na1 . 9 116.33(4) ?
Te1 O1 Na1 . 9 99.78(4) ?
Na1 O1 Na1 . 9 98.95(3) ?

loop_
_geom_bond_atom_site_label_1
_geom_bond_atom_site_label_2
_geom_bond_site_symmetry_2
_geom_bond_distance
_geom_bond_publ_flag
Na1 O1 24 2.4208(10) ?
Na1 O1 27_545 2.4208(10) ?
Na1 O1 46_454 2.4208(10) ?
Na1 O1 . 2.4208(10) ?
Na1 O1 39_454 2.6226(10) ?
Na1 O1 32_545 2.6226(10) ?
Na1 O1 14 2.6226(10) ?
Na1 O1 5 2.6226(10) ?
Te1 O1 . 1.9169(9) ?
Te1 O1 57_666 1.9169(9) ?
Te1 O1 9 1.9169(9) ?
Te1 O1 53_666 1.9169(9) ?
Te1 O1 5 1.9169(9) ?
Te1 O1 49_666 1.9169(9) ?
Fe1 O1 93_665 1.8680(9) ?
Fe1 O1 27_545 1.8680(9) ?
Fe1 O1 71_576 1.8680(9) ?
Fe1 O1 . 1.8680(9) ?

_cod_database_fobs_code 2312104
